data_4314546
loop_
_publ_author_name
'Badr El Aroussi'
'Nathalie Dupont'
'G\'erald Bernardinelli'
'Josef Hamacek'

_publ_contact_author
;
     Dr. Josef Hamacek'
     Department of Inorganic, Analytical 
     and Applied Chemistry
     University of Geneva
     30, quai E. Ansermet
     CH - 1211 Geneva 4
     Switzerland
;
_publ_contact_author_email Josef.Hamacek@unige.ch
_publ_contact_author_phone '41 22 379 6413'
_publ_section_title
;
 Unsymmetrical Tripodal Ligand for Lanthanide Complexation: Structural,
 Thermodynamic, and Photophysical Studies
;
_journal_name_full 'Inorganic Chemistry'
_journal_page_first 606
_journal_page_last 615
_journal_paper_doi 10.1021/ic901757u
_journal_volume 49
_journal_year 2010
_chemical_formula_moiety 'C34 H44 N8 O5, O '
_chemical_formula_sum 'C34 H44 N8 O6'
_chemical_formula_weight 660.77
_space_group_IT_number 2
_symmetry_cell_setting triclinic
_symmetry_space_group_name_Hall '-P 1'
_symmetry_space_group_name_H-M 'P -1'
_atom_sites_solution_hydrogens geom
_atom_sites_solution_primary direct
_cell_angle_alpha 83.771(9)
_cell_angle_beta 84.412(9)
_cell_angle_gamma 73.686(9)
_cell_formula_units_Z 2
_cell_length_a 9.5730(11)
_cell_length_b 12.8128(15)
_cell_length_c 15.5018(18)
_cell_measurement_reflns_used 8000
_cell_measurement_temperature 293
_cell_measurement_theta_max 27.5
_cell_measurement_theta_min 2.6
_cell_volume 1809.6(4)
_computing_cell_refinement 'STOE X-AREA'
_computing_data_collection 'STOE X-AREA'
_computing_data_reduction 'STOE X-AREA'
_computing_molecular_graphics 'CAMERON (Watkin et al., 1996)'
_computing_publication_material 'CRYSTALS (Betteridge et al., 2003)'
_computing_structure_refinement 'CRYSTALS (Betteridge et al., 2003)'
_computing_structure_solution 'SIR 2004'
_diffrn_ambient_temperature 293
_diffrn_measured_fraction_theta_full 0.999
_diffrn_measured_fraction_theta_max 0.999
_diffrn_measurement_device Unknown
_diffrn_measurement_device_type Serial
_diffrn_radiation_monochromator graphite
_diffrn_radiation_type 'Mo K\a'
_diffrn_radiation_wavelength 0.71073
_diffrn_reflns_av_R_equivalents 0.0947
_diffrn_reflns_limit_h_max 12
_diffrn_reflns_limit_h_min -12
_diffrn_reflns_limit_k_max 16
_diffrn_reflns_limit_k_min -16
_diffrn_reflns_limit_l_max 20
_diffrn_reflns_limit_l_min 0
_diffrn_reflns_number 37126
_diffrn_reflns_theta_full 27.489
_diffrn_reflns_theta_max 27.489
_diffrn_reflns_theta_min 2.579
_diffrn_standards_number 0
_exptl_absorpt_coefficient_mu 0.085
_exptl_absorpt_correction_type none
_exptl_crystal_colour white
_exptl_crystal_density_diffrn 1.213
_exptl_crystal_density_method 'not measured'
_exptl_crystal_description platelet
_exptl_crystal_F_000 704
_exptl_crystal_size_max 0.150
_exptl_crystal_size_mid 0.100
_exptl_crystal_size_min 0.050
_refine_diff_density_max 0.26
_refine_diff_density_min -0.25
_refine_ls_extinction_method None
_refine_ls_goodness_of_fit_ref 0.9802
_refine_ls_hydrogen_treatment none
_refine_ls_matrix_type full
_refine_ls_number_parameters 442
_refine_ls_number_reflns 3317
_refine_ls_number_restraints 0
_refine_ls_R_factor_all 0.1724
_refine_ls_R_factor_gt 0.0709
_refine_ls_shift/su_max 0.0001049
_refine_ls_shift/su_mean 2.9821966
_refine_ls_structure_factor_coef F
_refine_ls_weighting_details
;
 Method= Quasi-Unit weights 
 W = 1.0 or 1./2F 
;
_refine_ls_weighting_scheme calc
_refine_ls_wR_factor_all 0.1415
_refine_ls_wR_factor_gt 0.0747
_refine_ls_wR_factor_ref 0.0747
_reflns_limit_h_max 12
_reflns_limit_h_min -12
_reflns_limit_k_max 16
_reflns_limit_k_min -16
_reflns_limit_l_max 20
_reflns_limit_l_min 0
_reflns_number_gt 3317
_reflns_number_total 8329
_reflns_threshold_expression I>2.0\s(I)
_oxford_diffrn_Wilson_B_factor 1.90
_oxford_diffrn_Wilson_scale 156.54
_oxford_refine_ls_r_factor_ref 0.0709
_oxford_refine_ls_scale 0.7348(16)
_oxford_reflns_number_all 8329
_oxford_reflns_threshold_expression_ref I>2.0\s(I)
_cod_data_source_file ic901757u_si_003.cif
_cod_data_source_block 1
_cod_depositor_comments
;
The following automatic conversions were performed:

'_symmetry_cell_setting' value 'Triclinic' changed to 'triclinic'
according to the built-in table from CIF Core dictionary named
'cif_core.dic' version 2.4.1 from 2010-06-29.

Automatic conversion script
Id: cif_fix_values 1646 2011-03-28 12:23:43Z adriana 
;
_cod_original_sg_symbol_H-M 'P -1 '
_cod_database_code 4314546

loop_
_symmetry_equiv_pos_as_xyz
x,y,z
-x,-y,-z

loop_
_atom_site_label
_atom_site_type_symbol
_atom_site_fract_x
_atom_site_fract_y
_atom_site_fract_z
_atom_site_U_iso_or_equiv
_atom_site_occupancy
_atom_site_adp_type
_atom_site_refinement_flags_posn
_atom_site_refinement_flags_adp
_atom_site_refinement_flags_occupancy
_atom_site_disorder_assembly
_atom_site_disorder_group
_oxford_atom_site_special_shape
_atom_site_attached_hydrogens
O1 O 0.5762(6) 0.4301(4) 0.6742(3) 0.0819 1.0000 Uani . . . . . . .
C2 C 0.6287(7) 0.5001(5) 0.6947(4) 0.0561 1.0000 Uani . . . . . . .
N3 N 0.5961(5) 0.6020(4) 0.6585(3) 0.0568 1.0000 Uani . . . . . . .
C4 C 0.4792(7) 0.6447(5) 0.6005(4) 0.0595 1.0000 Uani . . . . . . .
C5 C 0.5176(6) 0.7104(5) 0.5169(4) 0.0503 1.0000 Uani . . . . . . .
C6 C 0.5558(7) 0.8138(5) 0.5367(4) 0.0597 1.0000 Uani . . . . . . .
N7 N 0.4419(6) 0.8878(4) 0.5868(3) 0.0633 1.0000 Uani . . . . . . .
C8 C 0.4341(8) 0.8853(5) 0.6735(5) 0.0664 1.0000 Uani . . . . . . .
O9 O 0.5216(5) 0.8189(4) 0.7198(3) 0.0787 1.0000 Uani . . . . . . .
C10 C 0.3028(8) 0.9670(5) 0.7126(5) 0.0678 1.0000 Uani . . . . . . .
N11 N 0.2252(7) 1.0440(5) 0.6575(4) 0.0764 1.0000 Uani . . . . . . .
C12 C 0.1032(9) 1.1125(7) 0.6903(6) 0.0911 1.0000 Uani . . . . . . .
C13 C 0.0606(11) 1.1062(9) 0.7777(8) 0.1153 1.0000 Uani . . . . . . .
C14 C 0.1423(12) 1.0289(8) 0.8337(6) 0.1143 1.0000 Uani . . . . . . .
C15 C 0.2678(10) 0.9575(6) 0.8021(5) 0.0907 1.0000 Uani . . . . . . .
H151 H 0.3265 0.9027 0.8390 0.1090 1.0000 Uiso R . . . . . .
H141 H 0.1137 1.0240 0.8927 0.1372 1.0000 Uiso R . . . . . .
H131 H -0.0234 1.1554 0.7986 0.1369 1.0000 Uiso R . . . . . .
C19 C 0.0175(9) 1.1977(8) 0.6263(7) 0.1323 1.0000 Uani . . . . . . .
H193 H -0.0731 1.2363 0.6539 0.1979 1.0000 Uiso R . . . . . .
H191 H 0.0719 1.2485 0.6055 0.1981 1.0000 Uiso R . . . . . .
H192 H -0.0013 1.1638 0.5773 0.1979 1.0000 Uiso R . . . . . .
H71 H 0.3795 0.9387 0.5586 0.0761 1.0000 Uiso R . . . . . .
H61 H 0.6451 0.7913 0.5673 0.0721 1.0000 Uiso R . . . . . .
H62 H 0.5771 0.8522 0.4816 0.0722 1.0000 Uiso R . . . . . .
C26 C 0.3757(6) 0.7396(5) 0.4690(4) 0.0569 1.0000 Uani . . . . . . .
N27 N 0.3828(5) 0.7981(4) 0.3830(3) 0.0596 1.0000 Uani . . . . . . .
C28 C 0.3223(7) 0.9054(5) 0.3696(4) 0.0623 1.0000 Uani . . . . . . .
O29 O 0.2783(6) 0.9661(4) 0.4278(3) 0.0880 1.0000 Uani . . . . . . .
C30 C 0.3118(7) 0.9488(5) 0.2757(4) 0.0600 1.0000 Uani . . . . . . .
N31 N 0.3663(5) 0.8783(4) 0.2149(3) 0.0553 1.0000 Uani . . . . . . .
C32 C 0.3528(7) 0.9177(5) 0.1316(4) 0.0587 1.0000 Uani . . . . . . .
C33 C 0.2885(8) 1.0276(6) 0.1073(5) 0.0811 1.0000 Uani . . . . . . .
C34 C 0.2365(8) 1.0977(5) 0.1702(5) 0.0862 1.0000 Uani . . . . . . .
C35 C 0.2490(7) 1.0594(5) 0.2562(5) 0.0720 1.0000 Uani . . . . . . .
H351 H 0.2157 1.1063 0.3007 0.0858 1.0000 Uiso R . . . . . .
H341 H 0.1933 1.1709 0.1548 0.1031 1.0000 Uiso R . . . . . .
H331 H 0.2795 1.0524 0.0480 0.0982 1.0000 Uiso R . . . . . .
C39 C 0.4050(8) 0.8407(5) 0.0623(4) 0.0665 1.0000 Uani . . . . . . .
O40 O 0.3190(6) 0.8381(4) 0.0091(3) 0.0944 1.0000 Uani . . . . . . .
N41 N 0.5443(7) 0.7790(5) 0.0585(4) 0.0836 1.0000 Uani . . . . . . .
C42 C 0.6538(9) 0.7868(6) 0.1135(5) 0.0911 1.0000 Uani . . . . . . .
C43 C 0.6936(9) 0.6901(7) 0.1820(5) 0.1022 1.0000 Uani . . . . . . .
H432 H 0.7728 0.6974 0.2132 0.1521 1.0000 Uiso R . . . . . .
H433 H 0.7235 0.6223 0.1539 0.1520 1.0000 Uiso R . . . . . .
H431 H 0.6087 0.6907 0.2221 0.1520 1.0000 Uiso R . . . . . .
H422 H 0.7441 0.7864 0.0763 0.1090 1.0000 Uiso R . . . . . .
H421 H 0.6184 0.8555 0.1418 0.1092 1.0000 Uiso R . . . . . .
C49 C 0.5997(10) 0.7123(8) -0.0209(7) 0.1207 1.0000 Uani . . . . . . .
C50 C 0.5587(10) 0.6128(8) 0.0013(6) 0.1253 1.0000 Uani . . . . . . .
H501 H 0.5858 0.5726 -0.0508 0.1775 1.0000 Uiso R . . . . . .
H503 H 0.6104 0.5738 0.0514 0.1772 1.0000 Uiso R . . . . . .
H502 H 0.4537 0.6338 0.0138 0.1772 1.0000 Uiso R . . . . . .
H491 H 0.7040 0.6974 -0.0299 0.1449 1.0000 Uiso R . . . . . .
H492 H 0.5566 0.7502 -0.0742 0.1447 1.0000 Uiso R . . . . . .
H271 H 0.4127 0.7615 0.3382 0.0711 1.0000 Uiso R . . . . . .
H261 H 0.3528 0.6703 0.4614 0.0673 1.0000 Uiso R . . . . . .
H262 H 0.2986 0.7837 0.5054 0.0680 1.0000 Uiso R . . . . . .
C59 C 0.6471(7) 0.6419(6) 0.4632(4) 0.0762 1.0000 Uani . . . . . . .
H593 H 0.6645 0.6834 0.4086 0.1138 1.0000 Uiso R . . . . . .
H591 H 0.7343 0.6235 0.4946 0.1138 1.0000 Uiso R . . . . . .
H592 H 0.6288 0.5750 0.4500 0.1138 1.0000 Uiso R . . . . . .
H42 H 0.4541 0.5824 0.5822 0.0703 1.0000 Uiso R . . . . . .
H41 H 0.3936 0.6903 0.6331 0.0707 1.0000 Uiso R . . . . . .
H31 H 0.6104 0.6482 0.6889 0.0683 1.0000 Uiso R . . . . . .
C66 C 0.7351(6) 0.4735(5) 0.7647(4) 0.0501 1.0000 Uani . . . . . . .
N67 N 0.8106(5) 0.5456(4) 0.7705(3) 0.0521 1.0000 Uani . . . . . . .
C68 C 0.9015(6) 0.5251(4) 0.8347(3) 0.0495 1.0000 Uani . . . . . . .
C69 C 0.9165(7) 0.4333(5) 0.8943(4) 0.0614 1.0000 Uani . . . . . . .
C70 C 0.8387(7) 0.3601(5) 0.8861(4) 0.0647 1.0000 Uani . . . . . . .
C71 C 0.7490(7) 0.3798(5) 0.8196(4) 0.0588 1.0000 Uani . . . . . . .
H711 H 0.6978 0.3316 0.8106 0.0697 1.0000 Uiso R . . . . . .
H701 H 0.8482 0.2983 0.9256 0.0777 1.0000 Uiso R . . . . . .
H691 H 0.9765 0.4230 0.9404 0.0729 1.0000 Uiso R . . . . . .
C75 C 0.9850(7) 0.6063(5) 0.8427(4) 0.0542 1.0000 Uani . . . . . . .
O76 O 0.9717(5) 0.6462(4) 0.9130(3) 0.0709 1.0000 Uani . . . . . . .
N77 N 1.0674(6) 0.6322(4) 0.7745(3) 0.0610 1.0000 Uani . . . . . . .
C78 C 1.1519(7) 0.7112(5) 0.7857(5) 0.0757 1.0000 Uani . . . . . . .
C79 C 1.2921(8) 0.6555(6) 0.8285(5) 0.0969 1.0000 Uani . . . . . . .
H792 H 1.3513 0.7051 0.8278 0.1449 1.0000 Uiso R . . . . . .
H793 H 1.3464 0.5942 0.7980 0.1449 1.0000 Uiso R . . . . . .
H791 H 1.2681 0.6325 0.8883 0.1449 1.0000 Uiso R . . . . . .
H781 H 1.1725 0.7460 0.7283 0.0909 1.0000 Uiso R . . . . . .
H782 H 1.0922 0.7664 0.8227 0.0908 1.0000 Uiso R . . . . . .
C85 C 1.0998(8) 0.5772(6) 0.6943(5) 0.0834 1.0000 Uani . . . . . . .
C86 C 1.0251(10) 0.6439(8) 0.6175(5) 0.1146 1.0000 Uani . . . . . . .
H862 H 1.0479 0.6010 0.5671 0.1718 1.0000 Uiso R . . . . . .
H863 H 1.0582 0.7085 0.6049 0.1719 1.0000 Uiso R . . . . . .
H861 H 0.9214 0.6644 0.6302 0.1719 1.0000 Uiso R . . . . . .
H851 H 1.2033 0.5576 0.6809 0.1000 1.0000 Uiso R . . . . . .
H852 H 1.0691 0.5111 0.7049 0.0997 1.0000 Uiso R . . . . . .
O92 O 0.9646(16) 0.0872(14) 0.4366(12) 0.1910 0.5000 Uani . . . . . . .
O93 O 0.971(3) 0.154(2) 0.0178(17) 0.3218 0.5000 Uani . . . . . . .

loop_
_atom_site_aniso_label
_atom_site_aniso_U_11
_atom_site_aniso_U_22
_atom_site_aniso_U_33
_atom_site_aniso_U_23
_atom_site_aniso_U_13
_atom_site_aniso_U_12
O1 0.119(4) 0.058(3) 0.082(3) 0.007(2) -0.038(3) -0.040(3)
C2 0.068(4) 0.049(4) 0.053(4) -0.002(3) -0.005(3) -0.020(3)
N3 0.063(3) 0.048(3) 0.063(3) 0.002(2) -0.018(3) -0.019(2)
C4 0.064(4) 0.059(4) 0.060(4) 0.008(3) -0.019(3) -0.025(3)
C5 0.048(3) 0.052(3) 0.050(3) -0.001(3) -0.009(3) -0.011(3)
C6 0.062(4) 0.059(4) 0.062(4) 0.002(3) -0.006(3) -0.026(3)
N7 0.075(4) 0.052(3) 0.064(4) -0.009(3) -0.010(3) -0.015(3)
C8 0.082(5) 0.058(4) 0.071(5) -0.009(4) -0.020(4) -0.031(4)
O9 0.099(4) 0.065(3) 0.075(3) -0.004(2) -0.033(3) -0.020(3)
C10 0.086(5) 0.052(4) 0.073(5) -0.016(3) -0.012(4) -0.024(4)
N11 0.075(4) 0.073(4) 0.082(4) -0.009(3) -0.012(3) -0.019(3)
C12 0.085(6) 0.082(6) 0.107(7) -0.025(5) -0.001(5) -0.018(5)
C13 0.106(8) 0.112(8) 0.129(9) -0.043(7) 0.016(7) -0.027(6)
C14 0.143(9) 0.105(8) 0.093(7) -0.040(6) 0.025(7) -0.032(7)
C15 0.133(8) 0.078(5) 0.067(5) -0.018(4) -0.010(5) -0.032(5)
C19 0.089(7) 0.113(8) 0.174(10) 0.002(7) -0.025(7) 0.006(6)
C26 0.059(4) 0.061(4) 0.052(4) 0.005(3) -0.013(3) -0.019(3)
N27 0.068(3) 0.058(3) 0.048(3) -0.002(2) -0.008(3) -0.009(3)
C28 0.062(4) 0.057(4) 0.068(5) -0.004(3) -0.005(3) -0.016(3)
O29 0.113(4) 0.070(3) 0.072(3) -0.013(3) -0.013(3) -0.005(3)
C30 0.056(4) 0.056(4) 0.068(4) 0.003(3) -0.011(3) -0.017(3)
N31 0.059(3) 0.047(3) 0.058(3) 0.003(2) -0.007(3) -0.012(2)
C32 0.059(4) 0.055(4) 0.059(4) 0.005(3) -0.007(3) -0.012(3)
C33 0.101(6) 0.059(4) 0.068(5) 0.020(4) -0.009(4) -0.006(4)
C34 0.095(6) 0.043(4) 0.105(6) 0.016(4) -0.005(5) -0.003(4)
C35 0.076(5) 0.049(4) 0.084(5) 0.000(4) -0.006(4) -0.006(3)
C39 0.086(5) 0.051(4) 0.056(4) 0.011(3) -0.015(4) -0.012(4)
O40 0.108(4) 0.096(4) 0.078(4) 0.004(3) -0.040(3) -0.017(3)
N41 0.091(5) 0.077(4) 0.070(4) -0.011(3) -0.012(4) 0.000(4)
C42 0.082(6) 0.095(6) 0.086(6) 0.000(5) -0.009(5) -0.010(5)
C43 0.090(6) 0.110(7) 0.097(6) 0.015(5) -0.021(5) -0.014(5)
C49 0.088(7) 0.095(7) 0.170(10) -0.001(7) -0.002(6) -0.016(5)
C50 0.117(8) 0.131(9) 0.122(8) 0.002(7) 0.008(6) -0.033(7)
C59 0.066(5) 0.083(5) 0.075(5) -0.016(4) -0.014(4) -0.007(4)
C66 0.051(4) 0.047(3) 0.049(3) -0.005(3) -0.002(3) -0.008(3)
N67 0.054(3) 0.047(3) 0.051(3) -0.001(2) -0.009(2) -0.007(2)
C68 0.049(4) 0.050(3) 0.042(3) 0.000(3) -0.002(3) -0.002(3)
C69 0.054(4) 0.065(4) 0.055(4) 0.004(3) -0.011(3) -0.001(3)
C70 0.077(5) 0.049(4) 0.062(4) 0.011(3) -0.010(4) -0.014(3)
C71 0.064(4) 0.049(4) 0.061(4) -0.002(3) 0.001(3) -0.014(3)
C75 0.054(4) 0.054(4) 0.052(4) 0.008(3) -0.016(3) -0.011(3)
O76 0.087(3) 0.072(3) 0.055(3) -0.002(2) -0.012(2) -0.023(3)
N77 0.062(3) 0.058(3) 0.063(4) 0.001(3) -0.005(3) -0.018(3)
C78 0.065(5) 0.066(4) 0.096(5) 0.003(4) -0.005(4) -0.023(4)
C79 0.082(6) 0.094(6) 0.123(7) 0.010(5) -0.027(5) -0.038(5)
C85 0.078(5) 0.105(6) 0.076(5) -0.008(5) 0.008(4) -0.043(5)
C86 0.124(8) 0.157(9) 0.065(5) 0.014(5) -0.008(5) -0.052(7)
O92 0.122(12) 0.196(17) 0.249(19) -0.018(14) 0.024(12) -0.047(12)
O93 0.24(2) 0.43(4) 0.28(3) 0.08(3) -0.07(2) -0.07(3)

loop_
_atom_type_symbol
_atom_type_scat_dispersion_real
_atom_type_scat_dispersion_imag
_atom_type_scat_Cromer_Mann_a1
_atom_type_scat_Cromer_Mann_b1
_atom_type_scat_Cromer_Mann_a2
_atom_type_scat_Cromer_Mann_b2
_atom_type_scat_Cromer_Mann_a3
_atom_type_scat_Cromer_Mann_b3
_atom_type_scat_Cromer_Mann_a4
_atom_type_scat_Cromer_Mann_b4
_atom_type_scat_Cromer_Mann_c
_atom_type_scat_source
C 0.0033 0.0016 2.3100 20.8439 1.0200 10.2075 1.5886 0.5687 0.8650 51.6512 0.2156 'International Tables Vol C 4.2.6.8 and 6.1.1.4'
N 0.0061 0.0033 12.2126 0.0057 3.1322 9.8933 2.0125 28.9975 1.1663 0.5826 -11.5290 'International Tables Vol C 4.2.6.8 and 6.1.1.4'
O 0.0106 0.0060 3.0485 13.2771 2.2868 5.7011 1.5463 0.3239 0.8670 32.9089 0.2508 'International Tables Vol C 4.2.6.8 and 6.1.1.4'
H 0.0000 0.0000 0.4930 10.5109 0.3229 26.1257 0.1402 3.1424 0.0408 57.7998 0.0030 'International Tables Vol C 4.2.6.8 and 6.1.1.4'

loop_
_geom_angle_atom_site_label_1
_geom_angle_site_symmetry_1
_geom_angle_atom_site_label_2
_geom_angle_site_symmetry_2
_geom_angle_atom_site_label_3
_geom_angle_site_symmetry_3
_geom_angle
_geom_angle_publ_flag
O1 . C2 . N3 . 123.2(6) yes
O1 . C2 . C66 . 120.5(5) yes
N3 . C2 . C66 . 116.2(5) yes
C2 . N3 . C4 . 122.6(5) yes
C2 . N3 . H31 . 115.0 no
C4 . N3 . H31 . 114.7 no
N3 . C4 . C5 . 115.3(5) yes
N3 . C4 . H42 . 107.1 no
C5 . C4 . H42 . 106.5 no
N3 . C4 . H41 . 108.8 no
C5 . C4 . H41 . 109.6 no
H42 . C4 . H41 . 109.4 no
C4 . C5 . C6 . 111.8(5) yes
C4 . C5 . C26 . 102.6(4) yes
C6 . C5 . C26 . 111.1(5) yes
C4 . C5 . C59 . 111.4(5) yes
C6 . C5 . C59 . 108.2(5) yes
C26 . C5 . C59 . 111.6(5) yes
C5 . C6 . N7 . 114.5(5) yes
C5 . C6 . H61 . 108.1 no
N7 . C6 . H61 . 109.9 no
C5 . C6 . H62 . 107.9 no
N7 . C6 . H62 . 108.9 no
H61 . C6 . H62 . 107.3 no
C6 . N7 . C8 . 123.6(6) yes
C6 . N7 . H71 . 117.7 no
C8 . N7 . H71 . 118.6 no
N7 . C8 . O9 . 123.8(7) yes
N7 . C8 . C10 . 114.7(6) yes
O9 . C8 . C10 . 121.4(7) yes
C8 . C10 . N11 . 116.8(6) yes
C8 . C10 . C15 . 119.4(7) yes
N11 . C10 . C15 . 123.8(7) yes
C10 . N11 . C12 . 117.5(7) yes
N11 . C12 . C13 . 121.7(9) yes
N11 . C12 . C19 . 116.1(8) yes
C13 . C12 . C19 . 122.2(9) yes
C12 . C13 . C14 . 120.4(9) yes
C12 . C13 . H131 . 119.8 no
C14 . C13 . H131 . 119.8 no
C13 . C14 . C15 . 119.3(9) yes
C13 . C14 . H141 . 120.8 no
C15 . C14 . H141 . 120.0 no
C10 . C15 . C14 . 117.3(8) yes
C10 . C15 . H151 . 121.2 no
C14 . C15 . H151 . 121.5 no
C12 . C19 . H193 . 110.0 no
C12 . C19 . H191 . 109.5 no
H193 . C19 . H191 . 108.7 no
C12 . C19 . H192 . 110.4 no
H193 . C19 . H192 . 109.4 no
H191 . C19 . H192 . 108.9 no
C5 . C26 . N27 . 115.1(5) yes
C5 . C26 . H261 . 107.7 no
N27 . C26 . H261 . 107.6 no
C5 . C26 . H262 . 107.9 no
N27 . C26 . H262 . 109.0 no
H261 . C26 . H262 . 109.5 no
C26 . N27 . C28 . 121.8(5) yes
C26 . N27 . H271 . 119.3 no
C28 . N27 . H271 . 118.0 no
N27 . C28 . O29 . 124.0(6) yes
N27 . C28 . C30 . 115.0(6) yes
O29 . C28 . C30 . 121.0(6) yes
C28 . C30 . N31 . 118.0(6) yes
C28 . C30 . C35 . 118.7(6) yes
N31 . C30 . C35 . 123.3(6) yes
C30 . N31 . C32 . 117.2(5) yes
N31 . C32 . C33 . 122.4(6) yes
N31 . C32 . C39 . 118.8(5) yes
C33 . C32 . C39 . 118.8(6) yes
C32 . C33 . C34 . 119.2(6) yes
C32 . C33 . H331 . 120.1 no
C34 . C33 . H331 . 120.7 no
C33 . C34 . C35 . 119.6(6) yes
C33 . C34 . H341 . 119.9 no
C35 . C34 . H341 . 120.5 no
C30 . C35 . C34 . 118.2(7) yes
C30 . C35 . H351 . 120.5 no
C34 . C35 . H351 . 121.3 no
C32 . C39 . O40 . 118.3(7) yes
C32 . C39 . N41 . 119.4(6) yes
O40 . C39 . N41 . 122.3(7) yes
C39 . N41 . C42 . 124.6(7) yes
C39 . N41 . C49 . 117.8(6) yes
C42 . N41 . C49 . 116.4(7) yes
N41 . C42 . C43 . 113.0(7) yes
N41 . C42 . H422 . 108.0 no
C43 . C42 . H422 . 106.6 no
N41 . C42 . H421 . 108.8 no
C43 . C42 . H421 . 110.1 no
H422 . C42 . H421 . 110.1 no
C42 . C43 . H432 . 108.7 no
C42 . C43 . H433 . 109.8 no
H432 . C43 . H433 . 109.9 no
C42 . C43 . H431 . 108.9 no
H432 . C43 . H431 . 109.8 no
H433 . C43 . H431 . 109.6 no
N41 . C49 . C50 . 104.8(8) yes
N41 . C49 . H491 . 110.1 no
C50 . C49 . H491 . 110.4 no
N41 . C49 . H492 . 112.3 no
C50 . C49 . H492 . 110.8 no
H491 . C49 . H492 . 108.4 no
C49 . C50 . H501 . 105.3 no
C49 . C50 . H503 . 108.7 no
H501 . C50 . H503 . 112.7 no
C49 . C50 . H502 . 106.2 no
H501 . C50 . H502 . 111.1 no
H503 . C50 . H502 . 112.3 no
C5 . C59 . H593 . 109.8 no
C5 . C59 . H591 . 110.3 no
H593 . C59 . H591 . 108.4 no
C5 . C59 . H592 . 111.2 no
H593 . C59 . H592 . 108.5 no
H591 . C59 . H592 . 108.6 no
C2 . C66 . N67 . 116.7(5) yes
C2 . C66 . C71 . 120.1(5) yes
N67 . C66 . C71 . 123.3(5) yes
C66 . N67 . C68 . 117.3(5) yes
N67 . C68 . C69 . 122.0(6) yes
N67 . C68 . C75 . 117.8(5) yes
C69 . C68 . C75 . 120.2(5) yes
C68 . C69 . C70 . 119.3(6) yes
C68 . C69 . H691 . 120.4 no
C70 . C69 . H691 . 120.3 no
C69 . C70 . C71 . 118.6(6) yes
C69 . C70 . H701 . 120.0 no
C71 . C70 . H701 . 121.5 no
C66 . C71 . C70 . 119.4(6) yes
C66 . C71 . H711 . 119.3 no
C70 . C71 . H711 . 121.3 no
C68 . C75 . O76 . 117.5(6) yes
C68 . C75 . N77 . 118.8(6) yes
O76 . C75 . N77 . 123.6(6) yes
C75 . N77 . C78 . 117.3(5) yes
C75 . N77 . C85 . 124.9(5) yes
C78 . N77 . C85 . 117.0(5) yes
N77 . C78 . C79 . 111.6(5) yes
N77 . C78 . H781 . 108.1 no
C79 . C78 . H781 . 110.5 no
N77 . C78 . H782 . 108.4 no
C79 . C78 . H782 . 108.4 no
H781 . C78 . H782 . 109.7 no
C78 . C79 . H792 . 110.5 no
C78 . C79 . H793 . 110.1 no
H792 . C79 . H793 . 108.4 no
C78 . C79 . H791 . 108.6 no
H792 . C79 . H791 . 108.7 no
H793 . C79 . H791 . 110.6 no
N77 . C85 . C86 . 114.2(7) yes
N77 . C85 . H851 . 108.7 no
C86 . C85 . H851 . 109.2 no
N77 . C85 . H852 . 107.7 no
C86 . C85 . H852 . 108.6 no
H851 . C85 . H852 . 108.3 no
C85 . C86 . H862 . 109.7 no
C85 . C86 . H863 . 109.2 no
H862 . C86 . H863 . 109.8 no
C85 . C86 . H861 . 110.1 no
H862 . C86 . H861 . 108.7 no
H863 . C86 . H861 . 109.4 no

loop_
_geom_bond_atom_site_label_1
_geom_bond_site_symmetry_1
_geom_bond_atom_site_label_2
_geom_bond_site_symmetry_2
_geom_bond_distance
_geom_bond_publ_flag
O1 . C2 . 1.227(7) yes
C2 . N3 . 1.328(7) yes
C2 . C66 . 1.506(8) yes
N3 . C4 . 1.451(7) yes
N3 . H31 . 0.843 no
C4 . C5 . 1.539(7) yes
C4 . H42 . 0.972 no
C4 . H41 . 0.991 no
C5 . C6 . 1.539(8) yes
C5 . C26 . 1.545(7) yes
C5 . C59 . 1.531(8) yes
C6 . N7 . 1.451(7) yes
C6 . H61 . 0.975 no
C6 . H62 . 0.971 no
N7 . C8 . 1.337(8) yes
N7 . H71 . 0.863 no
C8 . O9 . 1.234(7) yes
C8 . C10 . 1.515(9) yes
C10 . N11 . 1.336(8) yes
C10 . C15 . 1.395(9) yes
N11 . C12 . 1.341(9) yes
C12 . C13 . 1.376(11) yes
C12 . C19 . 1.506(11) yes
C13 . C14 . 1.363(12) yes
C13 . H131 . 0.927 no
C14 . C15 . 1.374(11) yes
C14 . H141 . 0.929 no
C15 . H151 . 0.943 no
C19 . H193 . 0.956 no
C19 . H191 . 0.955 no
C19 . H192 . 0.968 no
C26 . N27 . 1.462(7) yes
C26 . H261 . 0.994 no
C26 . H262 . 0.968 no
N27 . C28 . 1.336(7) yes
N27 . H271 . 0.860 no
C28 . O29 . 1.220(7) yes
C28 . C30 . 1.504(8) yes
C30 . N31 . 1.342(8) yes
C30 . C35 . 1.388(8) yes
N31 . C32 . 1.338(7) yes
C32 . C33 . 1.396(8) yes
C32 . C39 . 1.492(9) yes
C33 . C34 . 1.359(10) yes
C33 . H331 . 0.944 no
C34 . C35 . 1.374(9) yes
C34 . H341 . 0.927 no
C35 . H351 . 0.937 no
C39 . O40 . 1.229(7) yes
C39 . N41 . 1.345(8) yes
N41 . C42 . 1.445(9) yes
N41 . C49 . 1.541(11) yes
C42 . C43 . 1.528(9) yes
C42 . H422 . 0.990 no
C42 . H421 . 0.985 no
C43 . H432 . 0.968 no
C43 . H433 . 0.972 no
C43 . H431 . 0.973 no
C49 . C50 . 1.436(11) yes
C49 . H491 . 0.961 no
C49 . H492 . 0.977 no
C50 . H501 . 0.979 no
C50 . H503 . 0.974 no
C50 . H502 . 0.970 no
C59 . H593 . 0.976 no
C59 . H591 . 0.966 no
C59 . H592 . 0.969 no
C66 . N67 . 1.339(7) yes
C66 . C71 . 1.377(7) yes
N67 . C68 . 1.341(7) yes
C68 . C69 . 1.398(8) yes
C68 . C75 . 1.501(8) yes
C69 . C70 . 1.373(8) yes
C69 . H691 . 0.936 no
C70 . C71 . 1.363(8) yes
C70 . H701 . 0.936 no
C71 . H711 . 0.918 no
C75 . O76 . 1.233(7) yes
C75 . N77 . 1.326(7) yes
N77 . C78 . 1.497(8) yes
N77 . C85 . 1.459(8) yes
C78 . C79 . 1.510(9) yes
C78 . H781 . 0.979 no
C78 . H782 . 0.975 no
C79 . H792 . 0.961 no
C79 . H793 . 0.956 no
C79 . H791 . 0.968 no
C85 . C86 . 1.503(10) yes
C85 . H851 . 0.959 no
C85 . H852 . 0.965 no
C86 . H862 . 0.976 no
C86 . H863 . 0.962 no
C86 . H861 . 0.959 no

loop_
_geom_hbond_atom_site_label_D
_geom_hbond_site_symmetry_D
_geom_hbond_atom_site_label_H
_geom_hbond_site_symmetry_H
_geom_hbond_atom_site_label_A
_geom_hbond_site_symmetry_A
_geom_hbond_angle_DHA
_geom_hbond_distance_DH
_geom_hbond_distance_HA
_geom_hbond_distance_DA
_geom_hbond_publ_flag
C19 . H192 . O92 1_465 174 0.97 2.57 3.535(11) yes
N7 . H71 . O29 . 138 0.86 2.28 2.978(11) yes
C49 . H491 . O76 1_554 167 0.96 2.55 3.497(11) yes
N27 . H271 . O1 2_666 127 0.86 2.46 3.055(11) yes
C26 . H261 . O1 2_666 124 0.99 2.52 3.186(11) yes
N3 . H31 . O9 . 142 0.84 2.20 2.909(11) yes
C70 . H701 . O93 1_556 156 0.94 2.32 3.194(11) yes
C69 . H691 . O76 2_767 149 0.94 2.39 3.234(11) yes
C86 . H863 . O92 2_766 157 0.96 2.58 3.483(11) yes
